data_4312562
loop_
_publ_author_name
'David V. Partyka'
'Richard J. Staples'
'R. H. Holm'

_publ_section_title
;
 Nucleophilic Reactivity and Oxo/Sulfido Substitution Reactions of MVIO3
 Groups (M = Mo, W)
;
_journal_name_full 'Inorganic Chemistry'
_journal_page_first 7877
_journal_page_last 7886
_journal_paper_doi 10.1021/ic030185l
_journal_volume 42
_journal_year 2003
_chemical_formula_sum 'C16 H34.5 Mo N3.5 S3'
_chemical_formula_weight 468.09
_chemical_name_systematic
;
  ?
;
_space_group_IT_number 186
_symmetry_cell_setting hexagonal
_symmetry_space_group_name_Hall 'P 6c -2c'
_symmetry_space_group_name_H-M 'P 63 m c'
_atom_sites_solution_hydrogens geom
_atom_sites_solution_primary direct
_atom_sites_solution_secondary difmap
_audit_creation_method SHELXL-97
_cell_angle_alpha 90.00
_cell_angle_beta 90.00
_cell_angle_gamma 120.00
_cell_formula_units_Z 2
_cell_length_a 13.549(2)
_cell_length_b 13.549(2)
_cell_length_c 7.2270(17)
_cell_measurement_temperature 293(2)
_cell_volume 1149.0(4)
_computing_cell_refinement 'SMART (BRUKER, V5.054, 1998)'
_computing_data_collection 'ASTRO (BRUKER, V5.007, 1997)'
_computing_data_reduction 'SAINT (BRUKER, V6.01, 1999)'
_computing_molecular_graphics 'SHELXTL (BRUKER, 1998, V5.1)'
_computing_publication_material 'XCIF (Sheldrick and BRUKER, 1997, V5.1)'
_computing_structure_refinement 'SHELXL-97 (Sheldrick, 1997)'
_computing_structure_solution 'SHELXS-97 (Sheldrick, 1990)'
_diffrn_ambient_temperature 293(2)
_diffrn_detector_area_resol_mean 836.6
_diffrn_measured_fraction_theta_full 0.998
_diffrn_measured_fraction_theta_max 0.998
_diffrn_measurement_device_type 'Bruker CCD'
_diffrn_measurement_method '\w, 0.3 deg'
_diffrn_radiation_monochromator graphite
_diffrn_radiation_source 'fine-focus sealed tube'
_diffrn_radiation_type MoK\a
_diffrn_radiation_wavelength 0.71073
_diffrn_reflns_av_R_equivalents 0.0637
_diffrn_reflns_av_sigmaI/netI 0.0472
_diffrn_reflns_limit_h_max 17
_diffrn_reflns_limit_h_min -18
_diffrn_reflns_limit_k_max 13
_diffrn_reflns_limit_k_min -18
_diffrn_reflns_limit_l_max 9
_diffrn_reflns_limit_l_min -9
_diffrn_reflns_number 8011
_diffrn_reflns_theta_full 28.28
_diffrn_reflns_theta_max 28.28
_diffrn_reflns_theta_min 1.74
_diffrn_standards_decay_% <1
_diffrn_standards_interval_count 0
_diffrn_standards_number 0
_exptl_absorpt_coefficient_mu 0.848
_exptl_absorpt_correction_type none
_exptl_crystal_density_diffrn 1.353
_exptl_crystal_density_method 'not measured'
_exptl_crystal_F_000 490
_refine_diff_density_max 0.883
_refine_diff_density_min -1.225
_refine_diff_density_rms 0.106
_refine_ls_abs_structure_details 'Flack H D (1983), Acta Cryst. A39, 876-881'
_refine_ls_abs_structure_Flack 0.28(14)
_refine_ls_extinction_method none
_refine_ls_goodness_of_fit_ref 1.035
_refine_ls_hydrogen_treatment mixed
_refine_ls_matrix_type full
_refine_ls_number_parameters 90
_refine_ls_number_reflns 1062
_refine_ls_number_restraints 69
_refine_ls_restrained_S_all 1.044
_refine_ls_R_factor_all 0.0559
_refine_ls_R_factor_gt 0.0510
_refine_ls_shift/su_max 0.594
_refine_ls_shift/su_mean 0.090
_refine_ls_structure_factor_coef Fsqd
_refine_ls_weighting_details 'calc w=1/[\s^2^(Fo^2^)+(0.0762P)^2^+0.0000P] where P=(Fo^2^+2Fc^2^)/3'
_refine_ls_weighting_scheme calc
_refine_ls_wR_factor_gt 0.1142
_refine_ls_wR_factor_ref 0.1173
_reflns_number_gt 987
_reflns_number_total 1062
_reflns_threshold_expression >2sigma(I)
_cod_data_source_file ic030185l_07.cif
_cod_data_source_block Compound9
_cod_depositor_comments
;
The following automatic conversions were performed:

'_symmetry_cell_setting' value 'Hexagonal' changed to 'hexagonal'
according to the built-in table from CIF Core dictionary named
'cif_core.dic' version 2.4.1 from 2010-06-29.

Automatic conversion script
Id: cif_fix_values 1646 2011-03-28 12:23:43Z adriana 
;
_cod_original_cell_volume 1148.9(4)
_cod_original_formula_sum 'C16 H34.50 Mo N3.50 S3'
_cod_database_code 4312562

loop_
_symmetry_equiv_pos_as_xyz
'x, y, z'
'-y, x-y, z'
'-x+y, -x, z'
'-x, -y, z+1/2'
'y, -x+y, z+1/2'
'x-y, x, z+1/2'
'-y, -x, z'
'-x+y, y, z'
'x, x-y, z'
'y, x, z+1/2'
'x-y, -y, z+1/2'
'-x, -x+y, z+1/2'

loop_
_atom_site_label
_atom_site_type_symbol
_atom_site_fract_x
_atom_site_fract_y
_atom_site_fract_z
_atom_site_U_iso_or_equiv
_atom_site_adp_type
_atom_site_occupancy
_atom_site_symmetry_multiplicity
_atom_site_calc_flag
_atom_site_refinement_flags
_atom_site_disorder_assembly
_atom_site_disorder_group
Mo1 Mo 0.6667 0.3333 1.0567(3) 0.0203(2) Uani 0.2750(19) 6 d SP . 1
S1 S 0.8375(5) 0.4187(3) 1.1731(7) 0.0314(14) Uani 0.2750(19) 2 d SP . 1
N1 N 0.726(2) 0.452(5) 0.760(5) 0.0150(19) Uani 0.2750(19) 2 d SP . 1
C1 C 0.7920(16) 0.584(3) 0.757(4) 0.038(3) Uani 0.2750(19) 2 d SPU . 1
C2 C 0.902(2) 0.628(2) 0.832(3) 0.048(4) Uani 0.2750(19) 1 d PU . 1
H2A H 0.9465 0.7079 0.8043 0.072 Uiso 0.2750(19) 1 d PR . 1
H2B H 0.9092 0.6161 0.9611 0.072 Uiso 0.2750(19) 1 d PR . 1
H2C H 0.9304 0.5874 0.7600 0.072 Uiso 0.2750(19) 1 d PR . 1
C3 C 0.8031(11) 0.606(2) 0.544(4) 0.055(5) Uani 0.2750(19) 2 d SPU . 1
H3A H 0.7294 0.5814 0.4921 0.083 Uiso 0.1375(10) 1 d PR . 1
H3B H 0.8524 0.6850 0.5231 0.083 Uiso 0.1375(10) 1 d PR . 1
H3C H 0.8350 0.5633 0.4867 0.083 Uiso 0.1375(10) 1 d PR . 1
C4 C 0.6087(10) 0.3913(10) 0.694(3) 0.021(3) Uani 0.2750(19) 2 d SPU . 1
H4A H 0.6164 0.3834 0.5638 0.026 Uiso 0.2750(19) 2 d SPR . 1
H4B H 0.5683 0.4316 0.7133 0.026 Uiso 0.2750(19) 2 d SPR . 1
Mo2 Mo 0.6667 0.3333 0.51396(15) 0.0203(2) Uani 0.7250(19) 6 d SP . 2
S2 S 0.8361(2) 0.41806(10) 0.3985(3) 0.0332(5) Uani 0.7250(19) 2 d SP . 2
N1A N 0.7238(8) 0.4477(15) 0.8009(12) 0.0150(19) Uani 0.7250(19) 2 d SP . 2
C1A C 0.7880(5) 0.5761(11) 0.8290(12) 0.0315(17) Uani 0.7250(19) 2 d SPU . 2
C2A C 0.8025(4) 0.6051(7) 1.0335(15) 0.053(2) Uani 0.7250(19) 2 d SPU . 2
H2AA H 0.8431 0.6874 1.0500 0.080 Uiso 0.7250(19) 2 d SPR . 2
H2AB H 0.7287 0.5732 1.0902 0.080 Uiso 0.3625(10) 1 d PR . 2
H2AC H 0.8443 0.5731 1.0905 0.080 Uiso 0.3625(10) 1 d PR . 2
C3A C 0.9079(9) 0.6301(8) 0.7414(12) 0.051(2) Uani 0.7250(19) 1 d PU . 2
H3AA H 0.9495 0.7104 0.7661 0.076 Uiso 0.7250(19) 1 d PR . 2
H3AB H 0.9498 0.5955 0.7879 0.076 Uiso 0.7250(19) 1 d PR . 2
H3AC H 0.8974 0.6177 0.6103 0.076 Uiso 0.7250(19) 1 d PR . 2
C4A C 0.6074(4) 0.3926(4) 0.8725(10) 0.0184(13) Uani 0.7250(19) 2 d SPU . 2
H4AA H 0.5678 0.4325 0.8395 0.022 Uiso 0.7250(19) 2 d SPR . 2
H4AB H 0.6109 0.3893 1.0049 0.022 Uiso 0.7250(19) 2 d SPR . 2
C1S C 1.0000 1.0000 0.760(12) 0.187(11) Uani 0.50 6 d SPDU . 3
H1SA H 0.9308 0.9818 0.6971 0.225 Uiso 0.25 1 d PR . 3
C2S C 1.0000 1.0000 0.965(11) 0.187(11) Uani 0.50 6 d SPDU A 3
N1S N 1.0000 1.0000 1.130(11) 0.187(11) Uani 0.50 6 d SPDU . 3

loop_
_atom_site_aniso_label
_atom_site_aniso_U_11
_atom_site_aniso_U_22
_atom_site_aniso_U_33
_atom_site_aniso_U_23
_atom_site_aniso_U_13
_atom_site_aniso_U_12
Mo1 0.0249(3) 0.0249(3) 0.0110(3) 0.000 0.000 0.01247(15)
S1 0.020(3) 0.043(3) 0.023(3) -0.0012(12) -0.002(2) 0.0101(15)
N1 0.0226(14) 0.021(2) 0.001(6) 0.004(4) 0.002(2) 0.0104(12)
C1 0.038(4) 0.021(4) 0.048(6) 0.003(5) 0.001(3) 0.0105(19)
C2 0.045(5) 0.028(5) 0.061(6) 0.008(7) -0.005(6) 0.010(5)
C3 0.071(9) 0.027(8) 0.052(10) 0.001(8) 0.001(4) 0.013(4)
C4 0.025(3) 0.025(3) 0.014(4) 0.000(3) 0.000(3) 0.013(4)
Mo2 0.0249(3) 0.0249(3) 0.0110(3) 0.000 0.000 0.01247(15)
S2 0.0324(12) 0.0441(10) 0.0192(8) 0.0029(5) 0.0057(9) 0.0162(6)
N1A 0.0226(14) 0.021(2) 0.001(6) 0.004(4) 0.002(2) 0.0104(12)
C1A 0.031(2) 0.019(3) 0.040(4) 0.003(4) 0.0013(19) 0.0096(15)
C2A 0.083(5) 0.022(3) 0.034(5) -0.008(4) -0.004(2) 0.0111(17)
C3A 0.044(3) 0.030(3) 0.065(5) -0.001(4) 0.028(4) 0.007(3)
C4A 0.023(2) 0.023(2) 0.013(3) -0.0004(14) 0.0004(14) 0.015(3)
C1S 0.138(9) 0.138(9) 0.28(3) 0.000 0.000 0.069(5)
C2S 0.138(9) 0.138(9) 0.28(3) 0.000 0.000 0.069(5)
N1S 0.138(9) 0.138(9) 0.28(3) 0.000 0.000 0.069(5)

loop_
_atom_type_symbol
_atom_type_description
_atom_type_scat_dispersion_real
_atom_type_scat_dispersion_imag
_atom_type_scat_source
C C 0.0033 0.0016 'International Tables Vol C Tables 4.2.6.8 and 6.1.1.4'
H H 0.0000 0.0000 'International Tables Vol C Tables 4.2.6.8 and 6.1.1.4'
N N 0.0061 0.0033 'International Tables Vol C Tables 4.2.6.8 and 6.1.1.4'
S S 0.1246 0.1234 'International Tables Vol C Tables 4.2.6.8 and 6.1.1.4'
Mo Mo -1.6832 0.6857 'International Tables Vol C Tables 4.2.6.8 and 6.1.1.4'

loop_
_geom_angle_atom_site_label_1
_geom_angle_atom_site_label_2
_geom_angle_atom_site_label_3
_geom_angle
_geom_angle_site_symmetry_1
_geom_angle_site_symmetry_3
_geom_angle_publ_flag
S1 Mo1 S1 105.98(17) . 3_665 ?
S1 Mo1 S1 105.98(17) . 2_655 ?
S1 Mo1 S1 105.98(18) 3_665 2_655 ?
S1 Mo1 N1 94.2(8) . 3_665 ?
S1 Mo1 N1 94.3(8) 3_665 3_665 ?
S1 Mo1 N1 145.7(13) 2_655 3_665 ?
S1 Mo1 N1 145.7(13) . 2_655 ?
S1 Mo1 N1 94.2(8) 3_665 2_655 ?
S1 Mo1 N1 94.3(8) 2_655 2_655 ?
N1 Mo1 N1 56(2) 3_665 2_655 ?
S1 Mo1 N1 94.3(8) . . ?
S1 Mo1 N1 145.7(13) 3_665 . ?
S1 Mo1 N1 94.2(8) 2_655 . ?
N1 Mo1 N1 56(2) 3_665 . ?
N1 Mo1 N1 56(2) 2_655 . ?
S1 Mo1 H4AB 123.3 . . ?
S1 Mo1 H4AB 123.4 3_665 . ?
S1 Mo1 H4AB 38.7 2_655 . ?
N1 Mo1 H4AB 107.0 3_665 . ?
N1 Mo1 H4AB 60.6 2_655 . ?
N1 Mo1 H4AB 60.5 . . ?
C4 N1 C4 108(4) 3_665 . ?
C4 N1 C1 119(2) 3_665 . ?
C4 N1 C1 119(2) . . ?
C4 N1 Mo1 90.3(19) 3_665 . ?
C4 N1 Mo1 90.4(19) . . ?
C1 N1 Mo1 124(3) . . ?
N1 C1 C2 111(2) . . ?
N1 C1 C2 111(2) . 8_655 ?
C2 C1 C2 116(4) . 8_655 ?
N1 C1 C3 100(3) . . ?
C2 C1 C3 108.3(19) . . ?
C2 C1 C3 108.2(19) 8_655 . ?
C1 C2 H2A 109.1 . . ?
C1 C2 H2B 117.9 . . ?
H2A C2 H2B 109.5 . . ?
C1 C2 H2C 100.9 . . ?
H2A C2 H2C 109.5 . . ?
H2B C2 H2C 109.5 . . ?
C1 C2 H3AA 102.9 . . ?
H2A C2 H3AA 14.2 . . ?
H2B C2 H3AA 123.0 . . ?
H2C C2 H3AA 99.0 . . ?
C1 C2 H3AB 118.2 . . ?
H2A C2 H3AB 105.0 . . ?
H2B C2 H3AB 95.8 . . ?
H2C C2 H3AB 17.9 . . ?
H3AA C2 H3AB 98.1 . . ?
C1 C2 H3AC 66.0 . . ?
H2A C2 H3AC 82.3 . . ?
H2B C2 H3AC 163.7 . . ?
H2C C2 H3AC 54.8 . . ?
H3AA C2 H3AC 68.2 . . ?
H3AB C2 H3AC 69.7 . . ?
C1 C3 H3A 109.7 . . ?
C1 C3 H3B 108.8 . . ?
H3A C3 H3B 110.9 . . ?
C1 C3 H3C 109.4 . . ?
H3A C3 H3C 108.6 . . ?
H3B C3 H3C 109.4 . . ?
C1 C3 H3AC 69.8 . . ?
H3A C3 H3AC 168.0 . . ?
H3B C3 H3AC 80.1 . . ?
H3C C3 H3AC 61.7 . . ?
N1 C4 N1 112(4) 2_655 . ?
N1 C4 H4A 103.3 2_655 . ?
N1 C4 H4A 103.5 . . ?
N1 C4 H4B 113.8 2_655 . ?
N1 C4 H4B 113.9 . . ?
H4A C4 H4B 109.3 . . ?
N1 C4 H4AA 94.1 2_655 . ?
N1 C4 H4AA 93.9 . . ?
H4A C4 H4AA 148.4 . . ?
H4B C4 H4AA 39.2 . . ?
S2 Mo2 S2 105.98(7) 3_665 . ?
S2 Mo2 S2 105.98(7) 3_665 2_655 ?
S2 Mo2 S2 105.98(7) . 2_655 ?
S2 Mo2 N1A 94.3(2) 3_665 3_665 ?
S2 Mo2 N1A 94.3(2) . 3_665 ?
S2 Mo2 N1A 145.7(3) 2_655 3_665 ?
S2 Mo2 N1A 145.7(3) 3_665 . ?
S2 Mo2 N1A 94.3(2) . . ?
S2 Mo2 N1A 94.3(2) 2_655 . ?
N1A Mo2 N1A 56.1(5) 3_665 . ?
S2 Mo2 N1A 94.3(2) 3_665 2_655 ?
S2 Mo2 N1A 145.7(3) . 2_655 ?
S2 Mo2 N1A 94.3(2) 2_655 2_655 ?
N1A Mo2 N1A 56.1(5) 3_665 2_655 ?
N1A Mo2 N1A 56.1(5) . 2_655 ?
S2 Mo2 H4A 123.6 3_665 . ?
S2 Mo2 H4A 123.7 . . ?
S2 Mo2 H4A 39.8 2_655 . ?
N1A Mo2 H4A 105.9 3_665 . ?
N1A Mo2 H4A 59.7 . . ?
N1A Mo2 H4A 59.6 2_655 . ?
C4A N1A C4A 111.1(11) 3_665 . ?
C4A N1A C1A 113.0(8) 3_665 . ?
C4A N1A C1A 112.9(8) . . ?
C4A N1A Mo2 93.3(8) 3_665 . ?
C4A N1A Mo2 93.3(8) . . ?
C1A N1A Mo2 130.6(6) . . ?
C2A C1A C3A 107.9(7) . . ?
C2A C1A C3A 107.9(7) . 8_655 ?
C3A C1A C3A 109.1(11) . 8_655 ?
C2A C1A N1A 110.6(8) . . ?
C3A C1A N1A 110.5(7) . . ?
C3A C1A N1A 110.6(7) 8_655 . ?
C1A C2A H2AA 110.0 . . ?
C1A C2A H2AB 109.2 . . ?
H2AA C2A H2AB 109.1 . . ?
C1A C2A H2AC 109.3 . . ?
H2AA C2A H2AC 110.0 . . ?
H2AB C2A H2AC 109.3 . . ?
C1A C3A H2A 100.4 . . ?
C1A C3A H2B 66.9 . . ?
H2A C3A H2B 69.5 . . ?
C1A C3A H2C 106.5 . . ?
H2A C3A H2C 119.7 . . ?
H2B C3A H2C 73.3 . . ?
C1A C3A H3AA 110.0 . . ?
H2A C3A H3AA 15.8 . . ?
H2B C3A H3AA 85.1 . . ?
H2C C3A H3AA 125.3 . . ?
C1A C3A H3AB 111.4 . . ?
H2A C3A H3AB 103.1 . . ?
H2B C3A H3AB 63.3 . . ?
H2C C3A H3AB 16.7 . . ?
H3AA C3A H3AB 109.5 . . ?
C1A C3A H3AC 107.0 . . ?
H2A C3A H3AC 125.1 . . ?
H2B C3A H3AC 165.4 . . ?
H2C C3A H3AC 96.8 . . ?
H3AA C3A H3AC 109.5 . . ?
H3AB C3A H3AC 109.5 . . ?
N1A C4A N1A 105.2(15) 2_655 . ?
N1A C4A H4B 91.7 2_655 . ?
N1A C4A H4B 91.8 . . ?
N1A C4A H4AA 113.0 2_655 . ?
N1A C4A H4AA 112.9 . . ?
H4B C4A H4AA 37.1 . . ?
N1A C4A H4AB 108.3 2_655 . ?
N1A C4A H4AB 108.1 . . ?
H4B C4A H4AB 146.2 . . ?
H4AA C4A H4AB 109.1 . . ?
N1S C1S C2S 180.00(15) 4_774 . ?
N1S C1S H1SA 61.5 4_774 . ?
C2S C1S H1SA 118.5 . . ?
N1S C2S C1S 180.00(15) . . ?
C1S N1S C2S 180.00(6) 4_775 . ?

loop_
_geom_bond_atom_site_label_1
_geom_bond_atom_site_label_2
_geom_bond_distance
_geom_bond_site_symmetry_2
_geom_bond_publ_flag
Mo1 S1 2.173(6) . ?
Mo1 S1 2.173(6) 3_665 ?
Mo1 S1 2.173(6) 2_655 ?
Mo1 N1 2.56(4) 3_665 ?
Mo1 N1 2.56(4) 2_655 ?
Mo1 N1 2.56(4) . ?
Mo1 H4AB 1.3643 . ?
N1 C4 1.46(4) 3_665 ?
N1 C4 1.45(4) . ?
N1 C1 1.55(7) . ?
C1 C2 1.41(3) . ?
C1 C2 1.41(3) 8_655 ?
C1 C3 1.56(4) . ?
C2 H2A 0.9599 . ?
C2 H2B 0.9599 . ?
C2 H2C 0.9599 . ?
C2 H3AA 1.0810 . ?
C2 H3AB 0.9940 . ?
C2 H3AC 1.6055 . ?
C3 H3A 0.9570 . ?
C3 H3B 0.9469 . ?
C3 H3C 0.9738 . ?
C3 H3AC 1.2975 . ?
C4 N1 1.46(4) 2_655 ?
C4 H4A 0.9605 . ?
C4 H4B 0.9576 . ?
C4 H4AA 1.4252 . ?
Mo2 S2 2.156(2) 3_665 ?
Mo2 S2 2.156(2) . ?
Mo2 S2 2.156(2) 2_655 ?
Mo2 N1A 2.469(15) 3_665 ?
Mo2 N1A 2.469(15) . ?
Mo2 N1A 2.469(15) 2_655 ?
Mo2 H4A 1.2303 . ?
N1A C4A 1.461(8) 3_665 ?
N1A C4A 1.462(8) . ?
N1A C1A 1.52(2) . ?
C1A C2A 1.517(14) . ?
C1A C3A 1.545(10) . ?
C1A C3A 1.544(10) 8_655 ?
C2A H2AA 0.9739 . ?
C2A H2AB 0.9600 . ?
C2A H2AC 0.9607 . ?
C3A H2A 1.0198 . ?
C3A H2B 1.6004 . ?
C3A H2C 0.7878 . ?
C3A H3AA 0.9600 . ?
C3A H3AB 0.9601 . ?
C3A H3AC 0.9601 . ?
C4A N1A 1.461(8) 2_655 ?
C4A H4B 1.4711 . ?
C4A H4AA 0.9626 . ?
C4A H4AB 0.9598 . ?
C1S N1S 0.94(3) 4_774 ?
C1S C2S 1.48(2) . ?
C1S H1SA 0.9579 . ?
C2S N1S 1.19(2) . ?
N1S C1S 0.94(3) 4_775 ?

loop_
_geom_torsion_atom_site_label_1
_geom_torsion_atom_site_label_2
_geom_torsion_atom_site_label_3
_geom_torsion_atom_site_label_4
_geom_torsion
_geom_torsion_site_symmetry_1
_geom_torsion_site_symmetry_2
_geom_torsion_site_symmetry_3
_geom_torsion_site_symmetry_4
_geom_torsion_publ_flag
S1 Mo1 N1 C4 73(2) . . . 3_665 ?
S1 Mo1 N1 C4 -54(2) 3_665 . . 3_665 ?
S1 Mo1 N1 C4 179(2) 2_655 . . 3_665 ?
N1 Mo1 N1 C4 -19(2) 3_665 . . 3_665 ?
N1 Mo1 N1 C4 -88.5(17) 2_655 . . 3_665 ?
S1 Mo1 N1 C4 -179(2) . . . . ?
S1 Mo1 N1 C4 54(2) 3_665 . . . ?
S1 Mo1 N1 C4 -73(2) 2_655 . . . ?
N1 Mo1 N1 C4 88.6(17) 3_665 . . . ?
N1 Mo1 N1 C4 20(2) 2_655 . . . ?
S1 Mo1 N1 C1 -53.00(12) . . . . ?
S1 Mo1 N1 C1 -179.87(2) 3_665 . . . ?
S1 Mo1 N1 C1 53.40(10) 2_655 . . . ?
N1 Mo1 N1 C1 -145.2(4) 3_665 . . . ?
N1 Mo1 N1 C1 145.7(4) 2_655 . . . ?
C4 N1 C1 C2 -46(4) 3_665 . . . ?
C4 N1 C1 C2 178(3) . . . . ?
Mo1 N1 C1 C2 65(2) . . . . ?
C4 N1 C1 C2 -178(3) 3_665 . . 8_655 ?
C4 N1 C1 C2 47(4) . . . 8_655 ?
Mo1 N1 C1 C2 -66(2) . . . 8_655 ?
C4 N1 C1 C3 68(3) 3_665 . . . ?
C4 N1 C1 C3 -68(3) . . . . ?
Mo1 N1 C1 C3 179.919(17) . . . . ?
C4 N1 C4 N1 59(4) 3_665 . . 2_655 ?
C1 N1 C4 N1 -161.3(16) . . . 2_655 ?
Mo1 N1 C4 N1 -32(4) . . . 2_655 ?
S2 Mo2 N1A C4A 55.6(6) 3_665 . . 3_665 ?
S2 Mo2 N1A C4A -71.1(6) . . . 3_665 ?
S2 Mo2 N1A C4A -177.5(6) 2_655 . . 3_665 ?
N1A Mo2 N1A C4A 21.2(7) 3_665 . . 3_665 ?
N1A Mo2 N1A C4A 90.2(5) 2_655 . . 3_665 ?
S2 Mo2 N1A C4A -55.7(6) 3_665 . . . ?
S2 Mo2 N1A C4A 177.5(6) . . . . ?
S2 Mo2 N1A C4A 71.1(6) 2_655 . . . ?
N1A Mo2 N1A C4A -90.2(5) 3_665 . . . ?
N1A Mo2 N1A C4A -21.1(7) 2_655 . . . ?
S2 Mo2 N1A C1A -179.958(4) 3_665 . . . ?
S2 Mo2 N1A C1A 53.27(4) . . . . ?
S2 Mo2 N1A C1A -53.14(4) 2_655 . . . ?
N1A Mo2 N1A C1A 145.57(10) 3_665 . . . ?
N1A Mo2 N1A C1A -145.41(10) 2_655 . . . ?
C4A N1A C1A C2A -63.5(6) 3_665 . . . ?
C4A N1A C1A C2A 63.6(5) . . . . ?
Mo2 N1A C1A C2A 179.976(4) . . . . ?
C4A N1A C1A C3A 56.0(10) 3_665 . . . ?
C4A N1A C1A C3A -176.9(7) . . . . ?
Mo2 N1A C1A C3A -60.6(6) . . . . ?
C4A N1A C1A C3A 177.0(7) 3_665 . . 8_655 ?
C4A N1A C1A C3A -55.9(10) . . . 8_655 ?
Mo2 N1A C1A C3A 60.4(6) . . . 8_655 ?
C4A N1A C4A N1A -63.2(12) 3_665 . . 2_655 ?
C1A N1A C4A N1A 168.7(5) . . . 2_655 ?
Mo2 N1A C4A N1A 31.6(7) . . . 2_655 ?
N1S C1S C2S N1S 0(100) 4_774 . . . ?
C1S C2S N1S C1S 0(100) . . . 4_775 ?
